data_2229316
loop_
_publ_author_name
'Saeed, Aamer'
'Mahmood, Shams-ul'
'Bolte, Michael'
'Rauf, Abdul'
'Subhan, Mohammad'

_publ_section_title
;
 (<i>E</i>)-1-(4-Chlorobenzylidene)thiosemicarbazide
;
_journal_coeditor_code BG2386
_journal_issue 3
_journal_name_full 'Acta Crystallographica Section E'
_journal_page_first o649
_journal_paper_doi 10.1107/S1600536811004120
_journal_volume 67
_journal_year 2011
_chemical_formula_iupac 'C8 H8 Cl N3 S'
_chemical_formula_moiety 'C8 H8 Cl N3 S'
_chemical_formula_sum 'C8 H8 Cl N3 S'
_chemical_formula_weight 213.68
_chemical_name_systematic
;
(<i>E</i>)-1-(4-Chlorobenzylidene)thiosemicarbazide
;
_space_group_IT_number 2
_symmetry_cell_setting triclinic
_symmetry_space_group_name_Hall '-P 1'
_symmetry_space_group_name_H-M 'P -1'
_atom_sites_solution_hydrogens geom
_atom_sites_solution_primary direct
_atom_sites_solution_secondary difmap
_audit_creation_method SHELXL-97
_cell_angle_alpha 83.852(7)
_cell_angle_beta 75.373(7)
_cell_angle_gamma 76.353(7)
_cell_formula_units_Z 2
_cell_length_a 5.7611(5)
_cell_length_b 7.8329(7)
_cell_length_c 11.2016(10)
_cell_measurement_reflns_used 7492
_cell_measurement_temperature 173(2)
_cell_measurement_theta_max 27.8
_cell_measurement_theta_min 3.4
_cell_volume 474.69(8)
_computing_cell_refinement 'X-AREA (Stoe & Cie, 2001)'
_computing_data_collection 'X-AREA (Stoe & Cie, 2001)'
_computing_data_reduction 'X-AREA (Stoe & Cie, 2001)'
_computing_molecular_graphics 'XP (Sheldrick, 2008)'
_computing_publication_material 'SHELXL97 (Sheldrick, 2008)'
_computing_structure_refinement 'SHELXL97 (Sheldrick, 2008)'
_computing_structure_solution 'SHELXS97 (Sheldrick, 2008)'
_diffrn_ambient_temperature 173(2)
_diffrn_measured_fraction_theta_full 0.998
_diffrn_measured_fraction_theta_max 0.987
_diffrn_measurement_device_type 'Stoe IPDS II two-circle'
_diffrn_measurement_method \w
_diffrn_radiation_monochromator graphite
_diffrn_radiation_source 'fine-focus sealed tube'
_diffrn_radiation_type MoK\a
_diffrn_radiation_wavelength 0.71073
_diffrn_reflns_av_R_equivalents 0.0551
_diffrn_reflns_av_sigmaI/netI 0.0305
_diffrn_reflns_limit_h_max 7
_diffrn_reflns_limit_h_min -7
_diffrn_reflns_limit_k_max 10
_diffrn_reflns_limit_k_min -10
_diffrn_reflns_limit_l_max 14
_diffrn_reflns_limit_l_min -14
_diffrn_reflns_number 8657
_diffrn_reflns_theta_full 25.00
_diffrn_reflns_theta_max 27.65
_diffrn_reflns_theta_min 3.35
_diffrn_standards_number 0
_exptl_absorpt_coefficient_mu 0.575
_exptl_absorpt_correction_T_max 0.8601
_exptl_absorpt_correction_T_min 0.8110
_exptl_absorpt_correction_type multi-scan
_exptl_absorpt_process_details '(MULABS; Spek, 2009; Blessing, 1995)'
_exptl_crystal_colour colourless
_exptl_crystal_density_diffrn 1.495
_exptl_crystal_density_method 'not measured'
_exptl_crystal_description block
_exptl_crystal_F_000 220
_exptl_crystal_size_max 0.38
_exptl_crystal_size_mid 0.35
_exptl_crystal_size_min 0.27
_refine_diff_density_max 0.390
_refine_diff_density_min -0.274
_refine_ls_extinction_coef 0.061(7)
_refine_ls_extinction_expression Fc^*^=kFc[1+0.001xFc^2^\l^3^/sin(2\q)]^-1/4^
_refine_ls_extinction_method 'SHELXL97 (Sheldrick, 2008)'
_refine_ls_goodness_of_fit_ref 1.099
_refine_ls_hydrogen_treatment mixed
_refine_ls_matrix_type full
_refine_ls_number_parameters 131
_refine_ls_number_reflns 2179
_refine_ls_number_restraints 0
_refine_ls_restrained_S_all 1.099
_refine_ls_R_factor_all 0.0319
_refine_ls_R_factor_gt 0.0294
_refine_ls_shift/su_max 0.001
_refine_ls_shift/su_mean 0.000
_refine_ls_structure_factor_coef Fsqd
_refine_ls_weighting_details 'calc w=1/[\s^2^(Fo^2^)+(0.0425P)^2^+0.1107P] where P=(Fo^2^+2Fc^2^)/3'
_refine_ls_weighting_scheme calc
_refine_ls_wR_factor_gt 0.0773
_refine_ls_wR_factor_ref 0.0789
_reflns_number_gt 2054
_reflns_number_total 2179
_reflns_threshold_expression I>2\s(I)
_cod_data_source_file bg2386.cif
_cod_data_source_block I
_cod_original_cell_volume 474.69(7)
_cod_database_code 2229316
_cod_database_fobs_code 2229316

loop_
_symmetry_equiv_pos_as_xyz
'x, y, z'
'-x, -y, -z'

loop_
_atom_site_type_symbol
_atom_site_label
_atom_site_fract_x
_atom_site_fract_y
_atom_site_fract_z
_atom_site_U_iso_or_equiv
_atom_site_adp_type
_atom_site_calc_flag
_atom_site_refinement_flags
_atom_site_occupancy
_atom_site_disorder_assembly
_atom_site_disorder_group
Cl Cl1 0.16691(5) 0.24404(4) 0.64870(3) 0.02702(12) Uani d . 1 . .
S S1 1.79101(5) 0.26359(4) -0.06509(3) 0.02625(12) Uani d . 1 . .
N N1 1.18834(19) 0.23473(14) 0.18778(10) 0.0215(2) Uani d . 1 . .
N N2 1.35359(19) 0.28547(14) 0.08531(10) 0.0220(2) Uani d . 1 . .
H H2 1.322(3) 0.392(3) 0.0550(17) 0.033(4) Uiso d . 1 . .
N N3 1.6366(2) 0.03361(14) 0.11273(11) 0.0256(2) Uani d . 1 . .
H H3A 1.787(3) -0.030(3) 0.0942(17) 0.037(5) Uiso d . 1 . .
H H3B 1.529(4) 0.002(2) 0.1674(19) 0.037(5) Uiso d . 1 . .
C C1 0.9739(2) 0.33723(16) 0.20735(11) 0.0206(2) Uani d . 1 . .
H H1 0.9408 0.4333 0.1503 0.025 Uiso calc R 1 . .
C C2 1.5844(2) 0.18669(15) 0.05230(11) 0.0200(2) Uani d . 1 . .
C C11 0.7791(2) 0.30948(15) 0.31550(11) 0.0194(2) Uani d . 1 . .
C C12 0.8261(2) 0.19449(17) 0.41513(12) 0.0258(3) Uani d . 1 . .
H H12 0.9887 0.1297 0.4129 0.031 Uiso calc R 1 . .
C C13 0.6388(2) 0.17389(17) 0.51702(12) 0.0275(3) Uani d . 1 . .
H H13 0.6721 0.0962 0.5847 0.033 Uiso calc R 1 . .
C C14 0.4012(2) 0.26838(16) 0.51905(11) 0.0209(2) Uani d . 1 . .
C C15 0.3492(2) 0.38356(16) 0.42174(11) 0.0221(2) Uani d . 1 . .
H H15 0.1859 0.4470 0.4241 0.027 Uiso calc R 1 . .
C C16 0.5394(2) 0.40491(16) 0.32075(11) 0.0216(2) Uani d . 1 . .
H H16 0.5060 0.4855 0.2544 0.026 Uiso calc R 1 . .

loop_
_atom_site_aniso_label
_atom_site_aniso_U_11
_atom_site_aniso_U_22
_atom_site_aniso_U_33
_atom_site_aniso_U_12
_atom_site_aniso_U_13
_atom_site_aniso_U_23
Cl1 0.02137(17) 0.02970(19) 0.02380(18) -0.00376(12) 0.00323(12) 0.00098(12)
S1 0.01985(17) 0.02394(18) 0.02535(18) 0.00043(12) 0.00505(12) 0.00406(12)
N1 0.0187(5) 0.0228(5) 0.0206(5) -0.0050(4) 0.0009(4) -0.0024(4)
N2 0.0171(5) 0.0214(5) 0.0217(5) -0.0008(4) 0.0018(4) 0.0005(4)
N3 0.0193(5) 0.0236(5) 0.0260(5) 0.0001(4) 0.0024(4) 0.0035(4)
C1 0.0185(5) 0.0218(5) 0.0206(5) -0.0041(4) -0.0026(4) -0.0023(4)
C2 0.0192(5) 0.0212(5) 0.0177(5) -0.0023(4) -0.0021(4) -0.0023(4)
C11 0.0165(5) 0.0190(5) 0.0215(6) -0.0035(4) -0.0016(4) -0.0040(4)
C12 0.0167(5) 0.0248(6) 0.0298(6) 0.0024(4) -0.0023(5) 0.0017(5)
C13 0.0223(6) 0.0259(6) 0.0278(6) 0.0011(5) -0.0031(5) 0.0064(5)
C14 0.0173(5) 0.0216(5) 0.0209(5) -0.0031(4) 0.0003(4) -0.0032(4)
C15 0.0148(5) 0.0260(6) 0.0233(6) -0.0005(4) -0.0034(4) -0.0027(5)
C16 0.0183(5) 0.0248(6) 0.0201(5) -0.0016(4) -0.0047(4) -0.0010(4)

loop_
_atom_type_symbol
_atom_type_description
_atom_type_scat_dispersion_real
_atom_type_scat_dispersion_imag
_atom_type_scat_source
C C 0.0033 0.0016 'International Tables Vol C Tables 4.2.6.8 and 6.1.1.4'
H H 0.0000 0.0000 'International Tables Vol C Tables 4.2.6.8 and 6.1.1.4'
Cl Cl 0.1484 0.1585 'International Tables Vol C Tables 4.2.6.8 and 6.1.1.4'
N N 0.0061 0.0033 'International Tables Vol C Tables 4.2.6.8 and 6.1.1.4'
S S 0.1246 0.1234 'International Tables Vol C Tables 4.2.6.8 and 6.1.1.4'

loop_
_geom_angle_atom_site_label_1
_geom_angle_atom_site_label_2
_geom_angle_atom_site_label_3
_geom_angle_site_symmetry_1
_geom_angle_site_symmetry_3
_geom_angle
_geom_angle_publ_flag
C1 N1 N2 . . 114.01(10) ?
C2 N2 N1 . . 120.12(10) ?
C2 N2 H2 . . 119.3(12) ?
N1 N2 H2 . . 118.7(12) ?
C2 N3 H3A . . 118.9(13) ?
C2 N3 H3B . . 119.0(13) ?
H3A N3 H3B . . 122.1(18) ?
N1 C1 C11 . . 121.62(11) ?
N1 C1 H1 . . 119.2 ?
C11 C1 H1 . . 119.2 ?
N3 C2 N2 . . 117.92(11) ?
N3 C2 S1 . . 123.29(9) ?
N2 C2 S1 . . 118.78(9) ?
C16 C11 C12 . . 118.86(11) ?
C16 C11 C1 . . 118.86(11) ?
C12 C11 C1 . . 122.26(10) ?
C13 C12 C11 . . 120.82(11) ?
C13 C12 H12 . . 119.6 ?
C11 C12 H12 . . 119.6 ?
C12 C13 C14 . . 119.15(12) ?
C12 C13 H13 . . 120.4 ?
C14 C13 H13 . . 120.4 ?
C15 C14 C13 . . 121.30(11) ?
C15 C14 Cl1 . . 119.81(9) ?
C13 C14 Cl1 . . 118.88(10) ?
C14 C15 C16 . . 119.00(11) ?
C14 C15 H15 . . 120.5 ?
C16 C15 H15 . . 120.5 ?
C15 C16 C11 . . 120.85(11) ?
C15 C16 H16 . . 119.6 ?
C11 C16 H16 . . 119.6 ?

loop_
_geom_bond_atom_site_label_1
_geom_bond_atom_site_label_2
_geom_bond_site_symmetry_2
_geom_bond_distance
_geom_bond_publ_flag
Cl1 C14 . 1.7435(12) ?
S1 C2 . 1.6992(12) ?
N1 C1 . 1.2853(16) ?
N1 N2 . 1.3824(14) ?
N2 C2 . 1.3530(15) ?
N2 H2 . 0.863(19) ?
N3 C2 . 1.3211(16) ?
N3 H3A . 0.877(19) ?
N3 H3B . 0.82(2) ?
C1 C11 . 1.4648(16) ?
C1 H1 . 0.9500 ?
C11 C16 . 1.3967(16) ?
C11 C12 . 1.3972(18) ?
C12 C13 . 1.3835(18) ?
C12 H12 . 0.9500 ?
C13 C14 . 1.3898(17) ?
C13 H13 . 0.9500 ?
C14 C15 . 1.3851(17) ?
C15 C16 . 1.3886(17) ?
C15 H15 . 0.9500 ?
C16 H16 . 0.9500 ?

loop_
_geom_hbond_atom_site_label_D
_geom_hbond_atom_site_label_H
_geom_hbond_atom_site_label_A
_geom_hbond_site_symmetry_A
_geom_hbond_distance_DH
_geom_hbond_distance_HA
_geom_hbond_distance_DA
_geom_hbond_angle_DHA
N2 H2 S1 2_865 0.863(19) 2.628(19) 3.4288(12) 154.7(16)
N3 H3A S1 2_955 0.877(19) 2.65(2) 3.5119(12) 170.1(17)

loop_
_geom_torsion_atom_site_label_1
_geom_torsion_atom_site_label_2
_geom_torsion_atom_site_label_3
_geom_torsion_atom_site_label_4
_geom_torsion_site_symmetry_1
_geom_torsion_site_symmetry_2
_geom_torsion_site_symmetry_3
_geom_torsion_site_symmetry_4
_geom_torsion
_geom_torsion_publ_flag
C1 N1 N2 C2 . . . . -178.33(11) ?
N2 N1 C1 C11 . . . . -176.64(10) ?
N1 N2 C2 N3 . . . . 6.86(18) ?
N1 N2 C2 S1 . . . . -173.83(8) ?
N1 C1 C11 C16 . . . . -168.81(11) ?
N1 C1 C11 C12 . . . . 13.02(19) ?
C16 C11 C12 C13 . . . . 0.53(19) ?
C1 C11 C12 C13 . . . . 178.70(12) ?
C11 C12 C13 C14 . . . . 0.5(2) ?
C12 C13 C14 C15 . . . . -0.6(2) ?
C12 C13 C14 Cl1 . . . . -179.11(10) ?
C13 C14 C15 C16 . . . . -0.29(19) ?
Cl1 C14 C15 C16 . . . . 178.22(9) ?
C14 C15 C16 C11 . . . . 1.31(18) ?
C12 C11 C16 C15 . . . . -1.43(18) ?
C1 C11 C16 C15 . . . . -179.66(11) ?

loop_
_cod_related_entry_id
_cod_related_entry_database
_cod_related_entry_code
1 ChemSpider 4938594
